data_7043237
loop_
_publ_author_name
'Kobayashi, Fumiya'
'Ohtani, Ryo'
'Teraoka, Saki'
'Kosaka, Wataru'
'Miyasaka, Hitoshi'
'Zhang, Yingjie'
'Lindoy, Leonard F.'
'Hayami, Shinya'
'Nakamura, Masaaki'

_publ_section_title
;
 Syntheses, Structures and Magnetic Properties of Tetranuclear Cubane-type
 and Heptanuclear Wheel-type Nickel(II) Complexes with 3-Methoxysalicylic
 Acid Derivatives
;
_journal_name_full 'Dalton Trans.'
_journal_paper_doi 10.1039/C7DT01757J
_journal_year 2017
_chemical_formula_moiety 'C16 H15 N3 Ni O5'
_chemical_formula_sum 'C16 H15 N3 Ni O5'
_chemical_formula_weight 388.01
_space_group_IT_number 14
_symmetry_cell_setting monoclinic
_symmetry_Int_Tables_number 14
_symmetry_space_group_name_Hall '-P 2yn'
_symmetry_space_group_name_H-M 'P 1 21/n 1'
_atom_sites_solution_hydrogens geom
_atom_sites_solution_primary direct
_atom_sites_solution_secondary difmap
_audit_update_record
;
2017-06-04 deposited with the CCDC.
2017-06-05 downloaded from the CCDC.
;
_cell_angle_alpha 90.0000
_cell_angle_beta 95.5363(8)
_cell_angle_gamma 90.0000
_cell_formula_units_Z 4
_cell_length_a 6.85643(16)
_cell_length_b 15.3741(4)
_cell_length_c 14.9966(4)
_cell_measurement_reflns_used 17210
_cell_measurement_temperature 100
_cell_measurement_theta_max 27.50
_cell_measurement_theta_min 3.04
_cell_volume 1573.44(7)
_computing_cell_refinement 'RAPID AUTO'
_computing_data_collection 'RAPID AUTO (Rigaku, ????)'
_computing_data_reduction 'RAPID AUTO'
_computing_molecular_graphics 'CrystalStructure 4.0'
_computing_publication_material 'CrystalStructure 4.0 (Rigaku, 2010)'
_computing_structure_refinement 'SHELXL97 (Sheldrick, 2008)'
_computing_structure_solution 'SIR92 (Altomare, et al., 1994)'
_diffrn_ambient_temperature 100
_diffrn_detector_area_resol_mean 10.000
_diffrn_measured_fraction_theta_full 0.999
_diffrn_measured_fraction_theta_max 0.999
_diffrn_measurement_device_type 'Rigaku R-AXIS RAPID'
_diffrn_measurement_method \w
_diffrn_radiation_type 'Mo K\a'
_diffrn_radiation_wavelength 0.71075
_diffrn_reflns_av_R_equivalents 0.0729
_diffrn_reflns_limit_h_max 8
_diffrn_reflns_limit_h_min -8
_diffrn_reflns_limit_k_max 19
_diffrn_reflns_limit_k_min -19
_diffrn_reflns_limit_l_max 19
_diffrn_reflns_limit_l_min -19
_diffrn_reflns_number 25006
_diffrn_reflns_theta_full 27.49
_diffrn_reflns_theta_max 27.48
_diffrn_standards_number 0
_exptl_absorpt_coefficient_mu 1.267
_exptl_absorpt_correction_type none
_exptl_crystal_colour red
_exptl_crystal_density_diffrn 1.638
_exptl_crystal_density_method 'not measured'
_exptl_crystal_description block
_exptl_crystal_F_000 800.00
_exptl_crystal_size_max 0.250
_exptl_crystal_size_mid 0.100
_exptl_crystal_size_min 0.150
_refine_diff_density_max 0.790
_refine_diff_density_min -0.400
_refine_ls_extinction_method none
_refine_ls_goodness_of_fit_ref 1.079
_refine_ls_hydrogen_treatment constr
_refine_ls_number_parameters 226
_refine_ls_number_reflns 3592
_refine_ls_number_restraints 0
_refine_ls_R_factor_gt 0.0357
_refine_ls_shift/su_max 0.001
_refine_ls_structure_factor_coef Fsqd
_refine_ls_weighting_details 'w = 1/[\s^2^(Fo^2^)+(0.0435P)^2^+1.8335P] where P=(Fo^2^+2Fc^2^)/3'
_refine_ls_weighting_scheme calc
_refine_ls_wR_factor_ref 0.0973
_reflns_number_gt 3229
_reflns_number_total 3592
_reflns_threshold_expression F^2^>2.0\s(F^2^)
_cod_data_source_file c7dt01757j2.cif
_cod_data_source_block Ni_mononuclear
_cod_original_cell_volume 1573.43(7)
_cod_database_code 7043237

loop_
_symmetry_equiv_pos_site_id
_symmetry_equiv_pos_as_xyz
1 +X,+Y,+Z
2 1/2-X,1/2+Y,1/2-Z
3 -X,-Y,-Z
4 1/2+X,1/2-Y,1/2+Z

loop_
_atom_site_label
_atom_site_type_symbol
_atom_site_fract_x
_atom_site_fract_y
_atom_site_fract_z
_atom_site_U_iso_or_equiv
_atom_site_adp_type
_atom_site_occupancy
_atom_site_symmetry_multiplicity
_atom_site_calc_flag
_atom_site_refinement_flags
Ni1 Ni 0.32187(4) 0.431592(17) 0.541930(17) 0.01305(10) Uani 1.0 4 d .
O1 O 0.3080(3) 0.43917(9) 0.42072(10) 0.0146(3) Uani 1.0 4 d .
O2 O 0.4989(3) 0.18473(10) 0.50552(11) 0.0189(4) Uani 1.0 4 d .
O3 O 0.2525(3) 0.47514(10) 0.25176(10) 0.0187(4) Uani 1.0 4 d .
O4 O -0.1674(3) 0.09844(12) 0.45455(13) 0.0309(5) Uani 1.0 4 d .
O5 O -0.1996(3) -0.08083(12) 0.44011(13) 0.0313(5) Uani 1.0 4 d .
N1 N 0.4132(3) 0.31939(12) 0.55261(12) 0.0151(4) Uani 1.0 4 d .
N2 N 0.3341(3) 0.43267(12) 0.66443(12) 0.0158(4) Uani 1.0 4 d .
N3 N 0.2125(3) 0.54461(12) 0.55344(12) 0.0141(4) Uani 1.0 4 d .
C1 C 0.3559(3) 0.37636(14) 0.36689(14) 0.0145(4) Uani 1.0 4 d .
C2 C 0.3292(3) 0.39429(14) 0.27301(14) 0.0158(5) Uani 1.0 4 d .
C3 C 0.3742(4) 0.33343(15) 0.21022(14) 0.0175(5) Uani 1.0 4 d .
C4 C 0.4461(4) 0.25147(15) 0.23887(15) 0.0184(5) Uani 1.0 4 d .
C5 C 0.4708(3) 0.23246(14) 0.32855(15) 0.0167(5) Uani 1.0 4 d .
C6 C 0.4258(3) 0.29319(14) 0.39364(14) 0.0144(4) Uani 1.0 4 d .
C7 C 0.4492(3) 0.26349(14) 0.48847(14) 0.0154(5) Uani 1.0 4 d .
C8 C 0.4187(4) 0.28323(14) 0.64411(14) 0.0176(5) Uani 1.0 4 d .
C9 C 0.4358(4) 0.35894(15) 0.70982(15) 0.0200(5) Uani 1.0 4 d .
C10 C 0.2669(4) 0.49918(15) 0.70286(14) 0.0177(5) Uani 1.0 4 d .
C11 C 0.1921(3) 0.56683(14) 0.64044(14) 0.0160(5) Uani 1.0 4 d .
C12 C 0.1144(3) 0.64541(15) 0.66380(15) 0.0175(5) Uani 1.0 4 d .
C13 C 0.0575(3) 0.70459(14) 0.59623(15) 0.0179(5) Uani 1.0 4 d .
C14 C 0.0794(3) 0.68270(14) 0.50800(15) 0.0169(5) Uani 1.0 4 d .
C15 C 0.1571(3) 0.60171(14) 0.48875(14) 0.0154(4) Uani 1.0 4 d .
C16 C 0.2230(4) 0.49578(16) 0.15822(15) 0.0260(6) Uani 1.0 4 d .
H3 H 0.3565 0.3469 0.1482 0.0211 Uiso 1.0 4 calc R
H4 H 0.4776 0.2093 0.1962 0.0220 Uiso 1.0 4 calc R
H5 H 0.5196 0.1769 0.3472 0.0200 Uiso 1.0 4 calc R
H8A H 0.2977 0.2497 0.6509 0.0211 Uiso 1.0 4 calc R
H8B H 0.5324 0.2438 0.6558 0.0211 Uiso 1.0 4 calc R
H9A H 0.5752 0.3734 0.7265 0.0240 Uiso 1.0 4 calc R
H9B H 0.3745 0.3438 0.7649 0.0240 Uiso 1.0 4 calc R
H10 H 0.2658 0.5040 0.7660 0.0213 Uiso 1.0 4 calc R
H12 H 0.1002 0.6588 0.7247 0.0210 Uiso 1.0 4 calc R
H13 H 0.0042 0.7594 0.6103 0.0215 Uiso 1.0 4 calc R
H14 H 0.0418 0.7226 0.4610 0.0202 Uiso 1.0 4 calc R
H15 H 0.1709 0.5868 0.4282 0.0184 Uiso 1.0 4 calc R
H16A H 0.3353 0.4752 0.1283 0.0312 Uiso 1.0 4 calc R
H16B H 0.1034 0.4673 0.1316 0.0312 Uiso 1.0 4 calc R
H16C H 0.2102 0.5589 0.1508 0.0312 Uiso 1.0 4 calc R

loop_
_atom_site_aniso_label
_atom_site_aniso_U_11
_atom_site_aniso_U_22
_atom_site_aniso_U_33
_atom_site_aniso_U_12
_atom_site_aniso_U_13
_atom_site_aniso_U_23
Ni1 0.01399(16) 0.01420(16) 0.01126(15) 0.00036(9) 0.00282(10) -0.00004(9)
O1 0.0159(8) 0.0150(8) 0.0129(7) 0.0009(6) 0.0021(6) -0.0008(6)
O2 0.0198(8) 0.0156(8) 0.0221(8) 0.0021(6) 0.0054(7) 0.0030(6)
O3 0.0245(8) 0.0179(8) 0.0139(7) 0.0032(7) 0.0029(6) 0.0014(6)
O4 0.0265(10) 0.0275(10) 0.0406(11) 0.0072(8) 0.0128(8) 0.0107(8)
O5 0.0312(10) 0.0261(10) 0.0384(11) -0.0071(8) 0.0129(9) -0.0057(8)
N1 0.0158(9) 0.0164(9) 0.0135(9) 0.0004(7) 0.0027(7) 0.0030(7)
N2 0.0155(9) 0.0180(10) 0.0139(9) -0.0014(7) 0.0012(7) 0.0023(7)
N3 0.0114(8) 0.0170(9) 0.0141(9) -0.0023(7) 0.0029(7) -0.0019(7)
C1 0.0115(10) 0.0166(11) 0.0160(10) -0.0029(8) 0.0046(8) -0.0017(8)
C2 0.0145(10) 0.0145(11) 0.0189(11) -0.0001(8) 0.0037(8) 0.0014(8)
C3 0.0186(11) 0.0197(11) 0.0146(10) -0.0027(9) 0.0027(9) -0.0022(8)
C4 0.0183(11) 0.0193(11) 0.0181(11) -0.0007(9) 0.0043(9) -0.0056(9)
C5 0.0144(10) 0.0141(11) 0.0220(11) -0.0008(8) 0.0036(9) -0.0012(9)
C6 0.0114(10) 0.0164(11) 0.0157(10) -0.0023(8) 0.0022(8) -0.0006(8)
C7 0.0101(10) 0.0159(11) 0.0206(11) -0.0020(8) 0.0036(8) 0.0017(8)
C8 0.0179(11) 0.0185(11) 0.0165(10) 0.0014(9) 0.0024(9) 0.0050(9)
C9 0.0231(12) 0.0218(12) 0.0148(10) 0.0010(9) -0.0001(9) 0.0027(9)
C10 0.0177(11) 0.0229(12) 0.0128(10) -0.0028(9) 0.0029(8) -0.0015(9)
C11 0.0125(10) 0.0212(12) 0.0147(10) -0.0028(8) 0.0034(8) -0.0004(8)
C12 0.0148(10) 0.0213(11) 0.0171(10) -0.0046(9) 0.0049(8) -0.0041(9)
C13 0.0131(10) 0.0163(11) 0.0247(12) -0.0023(8) 0.0041(9) -0.0050(9)
C14 0.0149(10) 0.0153(11) 0.0201(11) -0.0012(8) -0.0000(8) 0.0000(8)
C15 0.0133(10) 0.0187(11) 0.0143(10) -0.0022(8) 0.0026(8) -0.0015(8)
C16 0.0371(14) 0.0254(13) 0.0151(11) 0.0083(11) 0.0000(10) 0.0017(9)

loop_
_atom_type_symbol
_atom_type_description
_atom_type_scat_dispersion_real
_atom_type_scat_dispersion_imag
_atom_type_scat_source
Ni Ni 0.3393 1.1124
;
International Tables for Crystallography
(1992, Vol. C, Tables 4.2.6.8 and 6.1.1.4)
;
C C 0.0033 0.0016
;
International Tables for Crystallography
(1992, Vol. C, Tables 4.2.6.8 and 6.1.1.4)
;
H H 0.0000 0.0000
;
International Tables for Crystallography
(1992, Vol. C, Table 6.1.1.4)
;
N N 0.0061 0.0033
;
International Tables for Crystallography
(1992, Vol. C, Tables 4.2.6.8 and 6.1.1.4)
;
O O 0.0106 0.0060
;
International Tables for Crystallography
(1992, Vol. C, Tables 4.2.6.8 and 6.1.1.4)
;

loop_
_geom_angle_atom_site_label_1
_geom_angle_atom_site_label_2
_geom_angle_atom_site_label_3
_geom_angle
_geom_angle_publ_flag
O1 Ni1 N1 97.59(8) yes
O1 Ni1 N2 175.78(8) yes
O1 Ni1 N3 92.82(7) yes
N1 Ni1 N2 86.49(9) yes
N1 Ni1 N3 168.98(9) yes
N2 Ni1 N3 83.18(8) yes
Ni1 O1 C1 124.99(13) yes
C2 O3 C16 116.21(18) yes
Ni1 N1 C7 128.97(15) yes
Ni1 N1 C8 114.34(14) yes
C7 N1 C8 116.00(18) yes
Ni1 N2 C9 115.67(15) yes
Ni1 N2 C10 118.35(15) yes
C9 N2 C10 125.79(19) yes
Ni1 N3 C11 113.02(14) yes
Ni1 N3 C15 128.30(16) yes
C11 N3 C15 118.69(19) yes
O1 C1 C2 116.46(19) yes
O1 C1 C6 125.94(19) yes
C2 C1 C6 117.6(2) yes
O3 C2 C1 114.36(19) yes
O3 C2 C3 123.99(19) yes
C1 C2 C3 121.6(2) yes
C2 C3 C4 119.5(2) yes
C3 C4 C5 119.8(2) yes
C4 C5 C6 121.7(2) yes
C1 C6 C5 119.7(2) yes
C1 C6 C7 123.6(2) yes
C5 C6 C7 116.68(19) yes
O2 C7 N1 122.2(2) yes
O2 C7 C6 118.99(19) yes
N1 C7 C6 118.84(19) yes
N1 C8 C9 107.88(18) yes
N2 C9 C8 106.72(17) yes
N2 C10 C11 113.57(19) yes
N3 C11 C10 111.82(19) yes
N3 C11 C12 122.6(2) yes
C10 C11 C12 125.6(2) yes
C11 C12 C13 118.5(2) yes
C12 C13 C14 119.2(2) yes
C13 C14 C15 119.5(2) yes
N3 C15 C14 121.6(2) yes
C2 C3 H3 120.230 no
C4 C3 H3 120.223 no
C3 C4 H4 120.072 no
C5 C4 H4 120.081 no
C4 C5 H5 119.167 no
C6 C5 H5 119.180 no
N1 C8 H8A 110.128 no
N1 C8 H8B 110.124 no
C9 C8 H8A 110.139 no
C9 C8 H8B 110.135 no
H8A C8 H8B 108.441 no
N2 C9 H9A 110.379 no
N2 C9 H9B 110.380 no
C8 C9 H9A 110.382 no
C8 C9 H9B 110.382 no
H9A C9 H9B 108.601 no
N2 C10 H10 123.221 no
C11 C10 H10 123.212 no
C11 C12 H12 120.763 no
C13 C12 H12 120.775 no
C12 C13 H13 120.386 no
C14 C13 H13 120.402 no
C13 C14 H14 120.250 no
C15 C14 H14 120.255 no
N3 C15 H15 119.208 no
C14 C15 H15 119.219 no
O3 C16 H16A 109.479 no
O3 C16 H16B 109.472 no
O3 C16 H16C 109.470 no
H16A C16 H16B 109.467 no
H16A C16 H16C 109.470 no
H16B C16 H16C 109.470 no

loop_
_geom_bond_atom_site_label_1
_geom_bond_atom_site_label_2
_geom_bond_distance
_geom_bond_publ_flag
Ni1 O1 1.8148(16) yes
Ni1 N1 1.8370(19) yes
Ni1 N2 1.8310(19) yes
Ni1 N3 1.9069(19) yes
O1 C1 1.320(3) yes
O2 C7 1.277(3) yes
O3 C2 1.375(3) yes
O3 C16 1.433(3) yes
N1 C7 1.331(3) yes
N1 C8 1.478(3) yes
N2 C9 1.464(3) yes
N2 C10 1.281(3) yes
N3 C11 1.369(3) yes
N3 C15 1.336(3) yes
C1 C2 1.429(3) yes
C1 C6 1.410(3) yes
C2 C3 1.383(4) yes
C3 C4 1.405(4) yes
C4 C5 1.371(4) yes
C5 C6 1.406(3) yes
C6 C7 1.488(3) yes
C8 C9 1.522(4) yes
C10 C11 1.459(3) yes
C11 C12 1.379(4) yes
C12 C13 1.389(3) yes
C13 C14 1.387(4) yes
C14 C15 1.395(3) yes
C3 H3 0.950 no
C4 H4 0.950 no
C5 H5 0.950 no
C8 H8A 0.990 no
C8 H8B 0.990 no
C9 H9A 0.990 no
C9 H9B 0.990 no
C10 H10 0.950 no
C12 H12 0.950 no
C13 H13 0.950 no
C14 H14 0.950 no
C15 H15 0.950 no
C16 H16A 0.980 no
C16 H16B 0.980 no
C16 H16C 0.980 no

loop_
_geom_contact_atom_site_label_1
_geom_contact_atom_site_label_2
_geom_contact_distance
_geom_contact_publ_flag
_geom_contact_site_symmetry_2
Ni1 C6 3.207(3) no .
O1 O3 2.586(2) no .
O1 C7 3.012(3) no .
O1 C15 2.926(3) no .
O2 C5 2.742(3) no .
O2 C8 2.671(3) no .
N1 C1 2.910(3) no .
N3 C13 2.779(3) no .
C1 C4 2.826(4) no .
C2 C5 2.770(3) no .
C3 C6 2.808(3) no .
C3 C16 2.785(4) no .
C10 C15 3.591(3) no .
C11 C14 2.724(3) no .
C12 C15 2.753(4) no .
Ni1 Ni1 3.5448(4) no 3_666
Ni1 O1 3.2290(15) no 3_666
Ni1 C14 3.289(2) no 3_566
Ni1 C15 3.312(2) no 3_566
O1 Ni1 3.2290(15) no 3_666
O1 N2 3.484(3) no 3_666
O1 N3 3.282(3) no 3_666
O1 C11 3.464(3) no 3_566
O1 C12 3.314(3) no 3_566
O1 C13 3.333(3) no 3_566
O1 C14 3.501(3) no 3_566
O2 O4 2.813(3) no 1_655
O2 O5 2.784(3) no 3_556
O2 C14 3.559(3) no 3_666
O3 N2 3.307(3) no 3_666
O3 C9 3.342(3) no 3_666
O3 C10 3.324(3) no 3_666
O3 C12 3.462(3) no 3_566
O4 O2 2.813(3) no 1_455
O4 O5 2.772(3) no .
O4 O5 2.852(3) no 3_556
O4 C13 3.229(3) no 3_566
O4 C14 3.455(3) no 3_566
O4 C16 3.526(3) no 4_455
O5 O2 2.784(3) no 3_556
O5 O4 2.772(3) no .
O5 O4 2.852(3) no 3_556
O5 C3 3.574(3) no 2_545
O5 C7 3.509(3) no 3_556
N1 C14 3.412(3) no 3_566
N1 C15 3.300(3) no 3_666
N2 O1 3.484(3) no 3_666
N2 O3 3.307(3) no 3_666
N2 C2 3.587(3) no 3_666
N3 O1 3.282(3) no 3_666
N3 N3 3.470(3) no 3_566
N3 C1 3.313(3) no 3_666
N3 C6 3.552(3) no 3_666
N3 C15 3.402(3) no 3_566
C1 N3 3.313(3) no 3_666
C1 C10 3.459(3) no 3_666
C1 C11 3.232(3) no 3_666
C1 C12 3.231(3) no 3_566
C1 C13 3.193(3) no 3_566
C2 N2 3.587(3) no 3_666
C2 C10 3.208(3) no 3_666
C2 C11 3.463(3) no 3_666
C2 C12 3.329(3) no 3_566
C3 O5 3.574(3) no 2_555
C4 C12 3.588(3) no 3_666
C5 C12 3.400(3) no 3_666
C5 C13 3.459(3) no 3_666
C6 N3 3.552(3) no 3_666
C6 C11 3.467(3) no 3_666
C6 C12 3.478(3) no 3_666
C6 C13 3.332(3) no 3_566
C6 C13 3.532(3) no 3_666
C6 C14 3.586(3) no 3_666
C6 C15 3.596(3) no 3_666
C7 O5 3.509(3) no 3_556
C7 C14 3.332(3) no 3_666
C7 C15 3.394(3) no 3_666
C9 O3 3.342(3) no 3_666
C10 O3 3.324(3) no 3_666
C10 C1 3.459(3) no 3_666
C10 C2 3.208(3) no 3_666
C11 O1 3.464(3) no 3_566
C11 C1 3.232(3) no 3_666
C11 C2 3.463(3) no 3_666
C11 C6 3.467(3) no 3_666
C12 O1 3.314(3) no 3_566
C12 O3 3.462(3) no 3_566
C12 C1 3.231(3) no 3_566
C12 C2 3.329(3) no 3_566
C12 C4 3.588(3) no 3_666
C12 C5 3.400(3) no 3_666
C12 C6 3.478(3) no 3_666
C13 O1 3.333(3) no 3_566
C13 O4 3.229(3) no 3_566
C13 C1 3.193(3) no 3_566
C13 C5 3.459(3) no 3_666
C13 C6 3.332(3) no 3_566
C13 C6 3.532(3) no 3_666
C14 Ni1 3.289(2) no 3_566
C14 O1 3.501(3) no 3_566
C14 O2 3.559(3) no 3_666
C14 O4 3.455(3) no 3_566
C14 N1 3.412(3) no 3_566
C14 C6 3.586(3) no 3_666
C14 C7 3.332(3) no 3_666
C15 Ni1 3.312(2) no 3_566
C15 N1 3.300(3) no 3_666
C15 N3 3.402(3) no 3_566
C15 C6 3.596(3) no 3_666
C15 C7 3.394(3) no 3_666
C16 O4 3.526(3) no 4_554
Ni1 H8A 3.2503 no .
Ni1 H8B 3.5866 no .
Ni1 H9A 3.2485 no .
Ni1 H9B 3.5915 no .
Ni1 H10 3.5950 no .
Ni1 H15 3.0552 no .
O1 H15 2.4636 no .
O2 H5 2.3952 no .
O2 H8A 2.8693 no .
O2 H8B 2.4196 no .
O3 H3 2.6498 no .
O3 H15 3.2477 no .
N1 H9A 2.8581 no .
N1 H9B 3.2420 no .
N2 H8A 2.8290 no .
N2 H8B 3.2149 no .
N3 H10 3.2338 no .
N3 H12 3.2633 no .
N3 H14 3.2343 no .
C1 H3 3.3118 no .
C1 H5 3.2889 no .
C2 H4 3.2670 no .
C2 H16A 2.5050 no .
C2 H16B 2.7426 no .
C2 H16C 3.1847 no .
C3 H5 3.2577 no .
C3 H16A 2.5035 no .
C3 H16B 2.9415 no .
C5 H3 3.2591 no .
C6 H4 3.2802 no .
C7 H5 2.5869 no .
C7 H8A 2.7464 no .
C7 H8B 2.5372 no .
C9 H10 2.6888 no .
C10 H9A 2.8613 no .
C10 H9B 2.6425 no .
C10 H12 2.7394 no .
C11 H13 3.2427 no .
C11 H15 3.1870 no .
C12 H10 2.8009 no .
C12 H14 3.2569 no .
C13 H15 3.2575 no .
C14 H12 3.2596 no .
C15 H13 3.2659 no .
C16 H3 2.4746 no .
H3 H4 2.3595 no .
H3 H16A 1.9975 no .
H3 H16B 2.5332 no .
H3 H16C 3.4111 no .
H4 H5 2.3099 no .
H8A H9A 2.8476 no .
H8A H9B 2.2628 no .
H8B H9A 2.2645 no .
H8B H9B 2.5610 no .
H9A H10 3.0198 no .
H9B H10 2.5732 no .
H10 H12 2.6831 no .
H12 H13 2.3561 no .
H13 H14 2.3468 no .
H14 H15 2.3379 no .
Ni1 H14 3.4370 no 3_566
Ni1 H15 3.4624 no 3_566
Ni1 H15 3.4749 no 3_666
O2 H3 3.1324 no 4_555
O2 H14 3.4491 no 3_666
O2 H16B 3.0483 no 4_555
O2 H16C 3.2624 no 2_545
O3 H9A 2.6165 no 3_666
O3 H10 3.5525 no 3_566
O3 H10 3.3542 no 3_666
O3 H12 3.2214 no 3_566
O4 H3 3.0116 no 4_455
O4 H5 2.8255 no 1_455
O4 H9B 3.0195 no 4_454
O4 H10 3.2307 no 4_454
O4 H13 2.6805 no 3_566
O4 H14 3.1158 no 3_566
O4 H16A 3.2963 no 2_545
O4 H16A 2.8397 no 4_455
O4 H16B 3.3685 no 4_455
O5 H3 3.0199 no 2_545
O5 H8A 2.9799 no 3_556
O5 H8B 3.5937 no 3_556
O5 H10 2.8552 no 4_454
O5 H12 3.5918 no 4_454
O5 H14 3.4461 no 1_545
O5 H16A 2.9206 no 2_545
O5 H16A 3.2450 no 4_455
O5 H16B 2.9654 no 2_445
O5 H16C 3.2946 no 4_455
N1 H14 3.1730 no 3_566
N1 H15 3.1834 no 3_666
N2 H4 3.3458 no 4_455
N3 H15 3.3478 no 3_566
C1 H12 3.3362 no 3_566
C1 H13 3.2762 no 3_566
C2 H8B 3.3234 no 4_454
C2 H10 3.2880 no 3_666
C2 H12 3.0587 no 3_566
C3 H8A 3.3704 no 4_554
C3 H8B 2.6825 no 4_454
C3 H10 3.5069 no 3_666
C3 H12 3.4871 no 3_566
C3 H14 3.1813 no 2_545
C4 H8A 2.8579 no 4_554
C4 H8B 2.9870 no 4_454
C4 H9A 3.1779 no 4_454
C4 H9B 3.2716 no 4_554
C4 H12 3.3986 no 3_666
C4 H14 3.0400 no 2_545
C4 H15 3.5975 no 2_545
C5 H9A 3.3983 no 4_454
C5 H9B 3.2335 no 4_554
C5 H12 3.5407 no 3_666
C5 H13 3.4701 no 3_566
C5 H16C 2.9715 no 2_545
C6 H13 3.0521 no 3_566
C7 H13 3.3309 no 3_566
C7 H14 3.5277 no 3_566
C7 H14 3.5055 no 3_666
C8 H4 3.1982 no 4_455
C8 H12 2.7567 no 2_546
C8 H14 3.3917 no 3_566
C9 H4 3.3002 no 4_455
C9 H12 3.2470 no 2_546
C9 H13 3.0944 no 2_546
C9 H16C 3.2982 no 3_666
C10 H16A 3.5599 no 3_666
C11 H15 3.5125 no 3_566
C12 H8A 3.2153 no 2_556
C12 H8B 3.3384 no 2_556
C12 H9B 3.2308 no 2_556
C13 H5 3.4603 no 3_666
C13 H9B 2.9915 no 2_556
C14 H3 3.5002 no 2_555
C14 H4 3.0766 no 2_555
C14 H8A 3.5001 no 3_566
C15 H4 3.2844 no 2_555
C16 H5 3.2402 no 2_555
C16 H9A 2.9123 no 3_666
C16 H10 3.5788 no 3_666
H3 O2 3.1324 no 4_454
H3 O4 3.0116 no 4_554
H3 O5 3.0199 no 2_555
H3 C14 3.5002 no 2_545
H3 H8A 3.3672 no 4_554
H3 H8B 2.6353 no 4_454
H3 H14 2.6544 no 2_545
H4 N2 3.3458 no 4_554
H4 C8 3.1982 no 4_554
H4 C9 3.3002 no 4_554
H4 C14 3.0766 no 2_545
H4 C15 3.2844 no 2_545
H4 H8A 2.4422 no 4_554
H4 H8B 3.1378 no 4_454
H4 H9A 3.1113 no 4_454
H4 H9B 2.9318 no 4_554
H4 H14 2.3576 no 2_545
H4 H15 2.7744 no 2_545
H4 H16C 3.5837 no 2_545
H5 O4 2.8255 no 1_655
H5 C13 3.4603 no 3_666
H5 C16 3.2402 no 2_545
H5 H9A 3.4776 no 4_454
H5 H9B 2.8502 no 4_554
H5 H10 3.5301 no 4_554
H5 H13 3.4094 no 3_666
H5 H16B 3.3529 no 2_545
H5 H16C 2.4045 no 2_545
H8A O5 2.9799 no 3_556
H8A C3 3.3704 no 4_455
H8A C4 2.8579 no 4_455
H8A C12 3.2153 no 2_546
H8A C14 3.5001 no 3_566
H8A H3 3.3672 no 4_455
H8A H4 2.4422 no 4_455
H8A H12 2.3827 no 2_546
H8A H14 2.7681 no 3_566
H8B O5 3.5937 no 3_556
H8B C2 3.3234 no 4_555
H8B C3 2.6825 no 4_555
H8B C4 2.9870 no 4_555
H8B C12 3.3384 no 2_546
H8B H3 2.6353 no 4_555
H8B H4 3.1378 no 4_555
H8B H12 2.4620 no 2_546
H8B H13 3.5492 no 2_546
H8B H14 3.5847 no 3_666
H8B H16B 3.3066 no 4_555
H9A O3 2.6165 no 3_666
H9A C4 3.1779 no 4_555
H9A C5 3.3983 no 4_555
H9A C16 2.9123 no 3_666
H9A H4 3.1113 no 4_555
H9A H5 3.4776 no 4_555
H9A H13 3.1010 no 2_546
H9A H15 3.0933 no 3_666
H9A H16A 3.2047 no 3_666
H9A H16C 2.4716 no 3_666
H9B O4 3.0195 no 4_555
H9B C4 3.2716 no 4_455
H9B C5 3.2335 no 4_455
H9B C12 3.2308 no 2_546
H9B C13 2.9915 no 2_546
H9B H4 2.9318 no 4_455
H9B H5 2.8502 no 4_455
H9B H12 2.8536 no 2_546
H9B H13 2.3621 no 2_546
H9B H16C 3.3541 no 3_666
H10 O3 3.5525 no 3_566
H10 O3 3.3542 no 3_666
H10 O4 3.2307 no 4_555
H10 O5 2.8552 no 4_555
H10 C2 3.2880 no 3_666
H10 C3 3.5069 no 3_666
H10 C16 3.5788 no 3_666
H10 H5 3.5301 no 4_455
H10 H16A 3.0428 no 3_666
H10 H16B 3.1163 no 3_566
H12 O3 3.2214 no 3_566
H12 O5 3.5918 no 4_555
H12 C1 3.3362 no 3_566
H12 C2 3.0587 no 3_566
H12 C3 3.4871 no 3_566
H12 C4 3.3986 no 3_666
H12 C5 3.5407 no 3_666
H12 C8 2.7567 no 2_556
H12 C9 3.2470 no 2_556
H12 H8A 2.3827 no 2_556
H12 H8B 2.4620 no 2_556
H12 H9B 2.8536 no 2_556
H12 H16B 3.3065 no 3_566
H13 O4 2.6805 no 3_566
H13 C1 3.2762 no 3_566
H13 C5 3.4701 no 3_566
H13 C6 3.0521 no 3_566
H13 C7 3.3309 no 3_566
H13 C9 3.0944 no 2_556
H13 H5 3.4094 no 3_666
H13 H8B 3.5492 no 2_556
H13 H9A 3.1010 no 2_556
H13 H9B 2.3621 no 2_556
H13 H16C 3.5317 no 4_465
H14 Ni1 3.4370 no 3_566
H14 O2 3.4491 no 3_666
H14 O4 3.1158 no 3_566
H14 O5 3.4461 no 1_565
H14 N1 3.1730 no 3_566
H14 C3 3.1813 no 2_555
H14 C4 3.0400 no 2_555
H14 C7 3.5277 no 3_566
H14 C7 3.5055 no 3_666
H14 C8 3.3917 no 3_566
H14 H3 2.6544 no 2_555
H14 H4 2.3576 no 2_555
H14 H8A 2.7681 no 3_566
H14 H8B 3.5847 no 3_666
H15 Ni1 3.4624 no 3_566
H15 Ni1 3.4749 no 3_666
H15 N1 3.1834 no 3_666
H15 N3 3.3478 no 3_566
H15 C4 3.5975 no 2_555
H15 C11 3.5125 no 3_566
H15 H4 2.7744 no 2_555
H15 H9A 3.0933 no 3_666
H16A O4 3.2963 no 2_555
H16A O4 2.8397 no 4_554
H16A O5 2.9206 no 2_555
H16A O5 3.2450 no 4_554
H16A C10 3.5599 no 3_666
H16A H9A 3.2047 no 3_666
H16A H10 3.0428 no 3_666
H16B O2 3.0483 no 4_454
H16B O4 3.3685 no 4_554
H16B O5 2.9654 no 2_455
H16B H5 3.3529 no 2_555
H16B H8B 3.3066 no 4_454
H16B H10 3.1163 no 3_566
H16B H12 3.3065 no 3_566
H16C O2 3.2624 no 2_555
H16C O5 3.2946 no 4_554
H16C C5 2.9715 no 2_555
H16C C9 3.2982 no 3_666
H16C H4 3.5837 no 2_555
H16C H5 2.4045 no 2_555
H16C H9A 2.4716 no 3_666
H16C H9B 3.3541 no 3_666
H16C H13 3.5317 no 4_564

loop_
_geom_torsion_atom_site_label_1
_geom_torsion_atom_site_label_2
_geom_torsion_atom_site_label_3
_geom_torsion_atom_site_label_4
_geom_torsion
_geom_torsion_publ_flag
O1 Ni1 N1 C7 -1.82(16) no
O1 Ni1 N1 C8 -171.88(11) no
N1 Ni1 O1 C1 -0.18(14) no
O1 Ni1 N3 C11 179.02(11) no
O1 Ni1 N3 C15 -1.23(15) no
N3 Ni1 O1 C1 -176.55(13) no
N1 Ni1 N2 C9 10.57(12) no
N1 Ni1 N2 C10 -174.14(14) no
N2 Ni1 N1 C7 179.25(16) no
N2 Ni1 N1 C8 9.20(12) no
N2 Ni1 N3 C11 -2.32(12) no
N2 Ni1 N3 C15 177.43(16) no
N3 Ni1 N2 C9 -173.28(13) no
N3 Ni1 N2 C10 2.01(13) no
Ni1 O1 C1 C2 178.23(11) no
Ni1 O1 C1 C6 -0.1(3) no
C16 O3 C2 C1 -179.91(17) no
C16 O3 C2 C3 -1.2(3) no
Ni1 N1 C7 O2 -174.60(13) no
Ni1 N1 C7 C6 3.8(3) no
Ni1 N1 C8 C9 -25.32(19) no
C7 N1 C8 C9 163.28(16) no
C8 N1 C7 O2 -4.7(3) no
C8 N1 C7 C6 173.71(15) no
Ni1 N2 C9 C8 -26.2(2) no
Ni1 N2 C10 C11 -1.2(3) no
C9 N2 C10 C11 173.53(18) no
C10 N2 C9 C8 158.9(2) no
Ni1 N3 C11 C10 2.2(2) no
Ni1 N3 C11 C12 -179.45(13) no
Ni1 N3 C15 C14 -179.80(12) no
C11 N3 C15 C14 -0.1(3) no
C15 N3 C11 C10 -177.53(16) no
C15 N3 C11 C12 0.8(3) no
O1 C1 C2 O3 -1.2(3) no
O1 C1 C2 C3 -179.95(16) no
O1 C1 C6 C5 179.88(17) no
O1 C1 C6 C7 2.1(4) no
C2 C1 C6 C5 1.6(3) no
C2 C1 C6 C7 -176.19(17) no
C6 C1 C2 O3 177.21(17) no
C6 C1 C2 C3 -1.5(3) no
O3 C2 C3 C4 -177.93(17) no
C1 C2 C3 C4 0.7(3) no
C2 C3 C4 C5 0.1(4) no
C3 C4 C5 C6 0.0(4) no
C4 C5 C6 C1 -0.9(3) no
C4 C5 C6 C7 177.02(18) no
C1 C6 C7 O2 174.55(18) no
C1 C6 C7 N1 -3.9(3) no
C5 C6 C7 O2 -3.3(3) no
C5 C6 C7 N1 178.27(17) no
N1 C8 C9 N2 31.2(3) no
N2 C10 C11 N3 -0.7(3) no
N2 C10 C11 C12 -178.98(18) no
N3 C11 C12 C13 -0.9(3) no
C10 C11 C12 C13 177.15(18) no
C11 C12 C13 C14 0.4(3) no
C12 C13 C14 C15 0.3(3) no
C13 C14 C15 N3 -0.5(3) no
